data_4128746
loop_
_publ_author_name
'Chandgude, Ajay L.'
'Ren, Xinkun'
'Fasan, Rudi'

_publ_section_title
;
 Stereodivergent Intramolecular Cyclopropanation Enabled by Engineered
 Carbene Transferases.
;
_journal_issue 23
_journal_name_full 'Journal of the American Chemical Society'
_journal_page_first 9145
_journal_page_last 9150
_journal_paper_doi 10.1021/jacs.9b02700
_journal_volume 141
_journal_year 2019
_chemical_absolute_configuration ad
_chemical_formula_moiety 'C11 H10 O2'
_chemical_formula_sum 'C11 H10 O2'
_chemical_formula_weight 174.19
_space_group_crystal_system monoclinic
_space_group_IT_number 4
_space_group_name_Hall 'P 2yb'
_space_group_name_H-M_alt 'P 1 21 1'
_atom_sites_solution_hydrogens geom
_atom_sites_solution_primary dual
_atom_sites_solution_secondary difmap
_audit_creation_date 2018-12-09
_audit_creation_method
;
Olex2 1.2-ac3
(compiled 2017.08.10 svn.r3458 for OlexSys, GUI svn.r5381)
;
_cell_angle_alpha 90
_cell_angle_beta 92.8530(10)
_cell_angle_gamma 90
_cell_formula_units_Z 2
_cell_length_a 5.56590(10)
_cell_length_b 9.7305(2)
_cell_length_c 7.66930(10)
_cell_measurement_reflns_used 13700
_cell_measurement_temperature 100.00(10)
_cell_measurement_theta_max 77.7360
_cell_measurement_theta_min 5.7560
_cell_volume 414.847(13)
_computing_cell_refinement 'CrysAlisPro 1.171.39.46 (Rigaku OD, 2018)'
_computing_data_collection 'CrysAlisPro 1.171.39.46 (Rigaku OD, 2018)'
_computing_data_reduction 'CrysAlisPro 1.171.39.46 (Rigaku OD, 2018)'
_computing_molecular_graphics 'Olex2 (Dolomanov et al., 2009)'
_computing_publication_material 'Olex2 (Dolomanov et al., 2009)'
_computing_structure_refinement 'ShelXL (Sheldrick, 2015b)'
_computing_structure_solution 'ShelXT (Sheldrick, 2015a)'
_diffrn_ambient_environment N~2~
_diffrn_ambient_temperature 100.00(10)
_diffrn_detector 'CCD plate'
_diffrn_detector_type HyPix
_diffrn_measured_fraction_theta_full 0.999
_diffrn_measured_fraction_theta_max 0.982
_diffrn_measurement_details
;
List of Runs (angles in degrees, time in seconds):

  # Type    Start    End  Width  t~exp~   \w     \q     \k     \f   Frames
--------------------------------------------------------------------------
  1  \w   -122.00 -42.00   0.50    0.05    --  -49.75 -28.00 110.00  160
  2  \w     42.00 122.00   0.50    0.05    --   49.75  28.00 -87.00  160
  3  \w    -23.00  57.00   0.50    0.05    --   49.75 -28.00 110.00  160
  4  \w   -158.00 -77.00   0.50    0.05    --  -84.25 -28.00 110.00  162
  5  \w    -51.00 -11.00   0.50    0.05    --  -84.25  28.00 -87.00   80
  6  \w     98.00 178.00   0.50    0.05    --  105.75  28.00 -87.00  160
  7  \w     32.00  71.00   0.50    0.05    --  105.75 -28.00 110.00   78
  8  \w   -121.00 -70.00   0.50    0.05    --  -49.75-125.00-120.00  102
  9  \w    -51.00  24.00   0.50    0.05    --  -49.75  28.00 -87.00  150
 10  \w   -121.00 -29.00   0.50    0.05    --  -49.75 -77.00-120.00  184
 11  \w     29.00 121.00   0.50    0.05    --   49.75  77.00   0.00  184
 12  \w     29.00 121.00   0.50    0.05    --   49.75  77.00  30.00  184
 13  \w     29.00 121.00   0.50    0.05    --   49.75  77.00-120.00  184
 14  \w     29.00 121.00   0.50    0.05    --   49.75  77.00  90.00  184
 15  \w     29.00 121.00   0.50    0.05    --   49.75  77.00 120.00  184
 16  \w     29.00 121.00   0.50    0.05    --   49.75  77.00-180.00  184
 17  \w     42.00 121.00   0.50    0.05    --   49.75  38.00 -30.00  158
 18  \w     31.00  95.00   0.50    0.05    --   49.75-125.00 -90.00  128
 19  \w     29.00 121.00   0.50    0.05    --   49.75  77.00 -60.00  184
 20  \w     42.00 121.00   0.50    0.05    --   49.75  38.00-180.00  158
 21  \w     29.00 121.00   0.50    0.05    --   49.75  77.00 150.00  184
 22  \w     31.00  95.00   0.50    0.05    --   49.75-125.00-180.00  128
 23  \w   -156.00 -63.00   0.50    0.05    --  -84.25 -77.00 -60.00  186
 24  \w   -156.00 -65.00   0.50    0.05    --  -84.25 -74.00 -13.01  182
 25  \w   -156.00 -62.00   0.50    0.05    --  -84.25 -81.00  81.97  188
 26  \w   -156.00 -65.00   0.50    0.05    --  -84.25 -74.00  11.76  182
 27  \w   -156.00 -63.00   0.50    0.05    --  -84.25 -77.00  60.00  186
 28  \w   -156.00 -63.00   0.50    0.05    --  -84.25 -77.00-150.00  186
 29  \w   -156.00 -63.00   0.50    0.05    --  -84.25 -77.00 120.00  186
 30  \w   -156.00 -69.00   0.50    0.05    --  -84.25 -63.00 139.80  174
 31  \w   -156.00 -65.00   0.50    0.05    --  -84.25 -73.00 -47.43  182
 32  \w   -156.00 -70.00   0.50    0.05    --  -84.25 -61.00 120.00  172
 33  \w   -156.00 -63.00   0.50    0.05    --  -84.25 -79.00 128.09  186
 34  \w   -156.00 -63.00   0.50    0.05    --  -84.25 -77.00 -68.50  186
 35  \w   -156.00 -63.00   0.50    0.05    --  -84.25 -77.00-180.00  186
 36  \w   -156.00 -63.00   0.50    0.05    --  -84.25 -77.00  30.00  186
 37  \w   -156.00 -63.00   0.50    0.05    --  -84.25 -77.00-120.00  186
 38  \w   -156.00 -65.00   0.50    0.05    --  -84.25 -73.00 -88.60  182
 39  \w   -156.00 -63.00   0.50    0.05    --  -84.25 -77.00  90.00  186
 40  \w   -156.00 -70.00   0.50    0.05    --  -84.25 -60.00-123.93  172
 41  \w     98.00 124.00   0.50    0.05    --  105.75  61.00 -90.00   52
 42  \w     95.00 142.00   0.50    0.05    --  105.75  61.00 120.00   94
 43  \w     93.00 154.00   0.50    0.05    --  105.75  61.00  60.00  122
 44  \w    103.00 139.00   0.50    0.05    --  105.75  61.00-120.00   72
 45  \w     34.00 115.00   0.50    0.05    --  105.75-125.00-120.00  162
 46  \w     34.00  71.00   0.50    0.05    --  105.75 -30.00  30.00   74
 47  \w     85.00 136.00   0.50    0.05    --  105.75  77.00 -60.00  102
 48  \w    116.00 177.00   0.50    0.05    --  105.75  77.00 150.00  122
 49  \w     86.00 113.00   0.50    0.05    --  105.75  77.00 150.00   54
 50  \w     92.00 151.00   0.50    0.05    --  105.75  77.00 120.00  118
 51  \w     61.00 109.00   0.50    0.05    --  105.75 -94.00-120.00   96
 52  \w     92.00 120.00   0.50    0.05    --  105.75  61.00-150.00   56
 53  \w     88.00 154.00   0.50    0.05    --  105.75  77.00  30.00  132
 54  \w     52.00 109.00   0.50    0.05    --  105.75 -94.00  30.00  114
 55  \w     90.00 140.00   0.50    0.05    --  105.75  77.00-150.00  100
 56  \w     76.00 107.00   0.50    0.05    --  105.75 -94.00 150.00   62
 57  \w     98.00 139.00   0.50    0.05    --  105.75  61.00 -30.00   82
 58  \w     73.00 106.00   0.50    0.05    --  105.75 -94.00  90.00   66
 59  \w     36.00  81.00   0.50    0.05    --  105.75 -45.00-120.00   90
 60  \w    129.00 155.00   0.50    0.05    --  105.75  77.00-180.00   52
 61  \w     90.00 116.00   0.50    0.05    --  105.75  77.00-180.00   52
 62  \w     34.00  73.00   0.50    0.05    --  105.75 -94.00 150.00   78
 63  \w     61.00 128.00   0.50    0.05    --  105.75-140.00  31.07  134
 64  \w     94.00 129.00   0.50    0.05    --  105.75  61.00  30.00   70
 65  \w     92.00 127.00   0.50    0.05    --  105.75  61.00  90.00   70
 66  \w     59.00  85.00   0.50    0.05    --  105.75 -94.00 -90.00   52
 67  \w     45.00  71.00   0.50    0.05    --  105.75 -45.00   0.00   52
 68  \w     55.00  86.00   0.50    0.05    --  105.75 -94.00 120.00   62
 69  \w    135.00 175.00   0.50    0.05    --  105.75  77.00  90.00   80
 70  \w     87.00 131.00   0.50    0.05    --  105.75  77.00 -30.00   88
 71  \w     41.00  90.00   0.50    0.05    --  105.75 -45.00  30.00   98
 72  \w     90.00 116.00   0.50    0.05    --  105.75  77.00  90.00   52
 73  \w    146.00 174.00   0.50    0.05    --  105.75  77.00   0.00   56
 74  \w     34.00 111.00   0.50    0.05    --  105.75-125.00  30.00  154
 75  \w     86.00 129.00   0.50    0.05    --  105.75  77.00   0.00   86
 76  \w     86.00 112.00   0.50    0.05    --  105.75  77.00 -90.00   52
 77  \w    130.00 158.00   0.50    0.05    --  105.75  61.00 -90.00   56
 78  \w     34.00  82.00   0.50    0.05    --  105.75 -45.00-150.00   96
 79  \w     99.00 161.00   0.50    0.05    --  105.75 125.00 150.00  124
;
_diffrn_measurement_device 'four-circle diffractometer'
_diffrn_measurement_device_type 'XtaLAB Synergy, Dualflex, HyPix'
_diffrn_measurement_method '\w scans'
_diffrn_orient_matrix_type 'CrysAlisPro convention (1999,Acta A55,543-557)'
_diffrn_orient_matrix_UB_11 -0.0489266000
_diffrn_orient_matrix_UB_12 0.0556436000
_diffrn_orient_matrix_UB_13 0.1829276000
_diffrn_orient_matrix_UB_21 0.2727183000
_diffrn_orient_matrix_UB_22 0.0114005000
_diffrn_orient_matrix_UB_23 0.0422012000
_diffrn_orient_matrix_UB_31 -0.0026268000
_diffrn_orient_matrix_UB_32 0.1478123000
_diffrn_orient_matrix_UB_33 -0.0721453000
_diffrn_radiation_monochromator mirror
_diffrn_radiation_probe x-ray
_diffrn_radiation_type CuK\a
_diffrn_radiation_wavelength 1.54184
_diffrn_reflns_av_R_equivalents 0.0348
_diffrn_reflns_av_unetI/netI 0.0173
_diffrn_reflns_Laue_measured_fraction_full 0.999
_diffrn_reflns_Laue_measured_fraction_max 0.982
_diffrn_reflns_limit_h_max 7
_diffrn_reflns_limit_h_min -6
_diffrn_reflns_limit_k_max 12
_diffrn_reflns_limit_k_min -11
_diffrn_reflns_limit_l_max 9
_diffrn_reflns_limit_l_min -9
_diffrn_reflns_number 15070
_diffrn_reflns_point_group_measured_fraction_full 0.983
_diffrn_reflns_point_group_measured_fraction_max 0.956
_diffrn_reflns_theta_full 74.504
_diffrn_reflns_theta_max 77.899
_diffrn_reflns_theta_min 5.776
_diffrn_source 'micro-focus sealed X-ray tube'
_diffrn_source_type 'PhotonJet (Cu) X-ray Source'
_exptl_absorpt_coefficient_mu 0.773
_exptl_absorpt_correction_T_max 1.00000
_exptl_absorpt_correction_T_min 0.01562
_exptl_absorpt_correction_type multi-scan
_exptl_absorpt_process_details
;
CrysAlisPro 1.171.39.46 (Rigaku Oxford Diffraction, 2018)
Empirical absorption correction using spherical harmonics,
 implemented in SCALE3 ABSPACK scaling algorithm.
;
_exptl_crystal_colour colourless
_exptl_crystal_colour_primary colourless
_exptl_crystal_density_diffrn 1.394
_exptl_crystal_description needle
_exptl_crystal_F_000 184
_exptl_crystal_size_max 0.305
_exptl_crystal_size_mid 0.236
_exptl_crystal_size_min 0.144
_refine_diff_density_max 0.184
_refine_diff_density_min -0.191
_refine_diff_density_rms 0.044
_refine_ls_abs_structure_details
;
 Flack x determined using 763 quotients [(I+)-(I-)]/[(I+)+(I-)]
 (Parsons, Flack and Wagner, Acta Cryst. B69 (2013) 249-259).

 Hooft y = 0.04(5).
;
_refine_ls_abs_structure_Flack 0.03(7)
_refine_ls_extinction_method none
_refine_ls_goodness_of_fit_ref 1.081
_refine_ls_hydrogen_treatment constr
_refine_ls_matrix_type full
_refine_ls_number_parameters 118
_refine_ls_number_reflns 1701
_refine_ls_number_restraints 1
_refine_ls_restrained_S_all 1.081
_refine_ls_R_factor_all 0.0284
_refine_ls_R_factor_gt 0.0280
_refine_ls_shift/su_max 0.000
_refine_ls_shift/su_mean 0.000
_refine_ls_structure_factor_coef Fsqd
_refine_ls_weighting_details 'w=1/[\s^2^(Fo^2^)+(0.0383P)^2^+0.0884P] where P=(Fo^2^+2Fc^2^)/3'
_refine_ls_weighting_scheme calc
_refine_ls_wR_factor_gt 0.0690
_refine_ls_wR_factor_ref 0.0691
_reflns_Friedel_coverage 0.837
_reflns_Friedel_fraction_full 0.965
_reflns_Friedel_fraction_max 0.927
_reflns_number_gt 1691
_reflns_number_total 1701
_reflns_threshold_expression 'I > 2\s(I)'
_cod_data_source_file ja9b02700_si_002.cif
_cod_data_source_block fasac08
_cod_database_code 4128746
_shelx_shelxl_version_number 2018/3
_shelx_space_group_comment
;
The symmetry employed for this shelxl refinement is uniquely defined
by the following loop, which should always be used as a source of
symmetry information in preference to the above space-group names.
They are only intended as comments.
;
_shelx_estimated_absorpt_t_max 0.897
_shelx_estimated_absorpt_t_min 0.798
_reflns_odcompleteness_completeness 99.89
_reflns_odcompleteness_iscentric 1
_reflns_odcompleteness_theta 74.33
_olex2_refinement_description
;
1. Fixed Uiso
 At 1.2 times of:
  All C(H) groups, All C(H,H) groups
2.a Ternary CH refined with riding coordinates:
 C1(H1), C2(H2), C3(H3)
2.b Secondary CH2 refined with riding coordinates:
 C4(H4A,H4B)
2.c Aromatic/amide H refined with riding coordinates:
 C7(H7), C8(H8), C9(H9), C10(H10), C11(H11)
;
_olex2_submission_original_sample_id fasac08
_olex2_submission_special_instructions 'No special instructions were received'
_oxdiff_exptl_absorpt_empirical_details
;
Empirical correction (ABSPACK) includes:
- Absorption correction using spherical harmonics
- Frame scaling
;
_oxdiff_exptl_absorpt_empirical_full_max 6.615
_oxdiff_exptl_absorpt_empirical_full_min 0.682

loop_
_space_group_symop_operation_xyz
'x, y, z'
'-x, y+1/2, -z'

loop_
_atom_site_label
_atom_site_type_symbol
_atom_site_fract_x
_atom_site_fract_y
_atom_site_fract_z
_atom_site_U_iso_or_equiv
_atom_site_adp_type
_atom_site_occupancy
_atom_site_site_symmetry_order
_atom_site_calc_flag
_atom_site_refinement_flags_posn
O1 O 0.8795(2) 0.56257(13) 0.33378(15) 0.0183(3) Uani 1 1 d .
O2 O 0.9772(2) 0.73564(14) 0.51553(18) 0.0223(3) Uani 1 1 d .
C1 C 0.6086(3) 0.45945(19) 0.6137(2) 0.0147(3) Uani 1 1 d .
H1 H 0.768450 0.412434 0.614378 0.018 Uiso 1 1 calc R
C2 C 0.6070(3) 0.60827(18) 0.5467(2) 0.0152(4) Uani 1 1 d .
H2 H 0.502025 0.679383 0.598341 0.018 Uiso 1 1 calc R
C3 C 0.5004(3) 0.49441(18) 0.4352(2) 0.0151(4) Uani 1 1 d .
H3 H 0.322577 0.488781 0.410562 0.018 Uiso 1 1 calc R
C4 C 0.6720(3) 0.4757(2) 0.2892(2) 0.0173(4) Uani 1 1 d .
H4A H 0.721520 0.378332 0.280702 0.021 Uiso 1 1 calc R
H4B H 0.594318 0.504113 0.175941 0.021 Uiso 1 1 calc R
C5 C 0.8366(3) 0.6471(2) 0.4696(2) 0.0162(4) Uani 1 1 d .
C6 C 0.4544(3) 0.42021(18) 0.7593(2) 0.0145(4) Uani 1 1 d .
C7 C 0.2498(3) 0.49414(19) 0.8005(2) 0.0176(4) Uani 1 1 d .
H7 H 0.202083 0.572175 0.732836 0.021 Uiso 1 1 calc R
C8 C 0.1152(3) 0.4542(2) 0.9401(2) 0.0201(4) Uani 1 1 d .
H8 H -0.022107 0.506054 0.968412 0.024 Uiso 1 1 calc R
C9 C 0.1804(3) 0.3391(2) 1.0381(2) 0.0198(4) Uani 1 1 d .
H9 H 0.088198 0.311906 1.133214 0.024 Uiso 1 1 calc R
C10 C 0.3812(3) 0.2640(2) 0.9963(2) 0.0187(4) Uani 1 1 d .
H10 H 0.425088 0.184216 1.061851 0.022 Uiso 1 1 calc R
C11 C 0.5192(3) 0.30496(19) 0.8584(2) 0.0161(4) Uani 1 1 d .
H11 H 0.658284 0.253881 0.832020 0.019 Uiso 1 1 calc R

loop_
_atom_site_aniso_label
_atom_site_aniso_U_11
_atom_site_aniso_U_22
_atom_site_aniso_U_33
_atom_site_aniso_U_23
_atom_site_aniso_U_13
_atom_site_aniso_U_12
O1 0.0162(6) 0.0207(7) 0.0183(6) 0.0002(5) 0.0043(4) -0.0017(5)
O2 0.0219(6) 0.0212(7) 0.0236(7) 0.0028(5) -0.0012(5) -0.0064(5)
C1 0.0141(7) 0.0156(9) 0.0145(8) 0.0012(7) 0.0009(6) -0.0002(7)
C2 0.0175(8) 0.0137(9) 0.0146(7) 0.0002(6) 0.0025(6) -0.0002(6)
C3 0.0157(8) 0.0154(9) 0.0143(8) -0.0001(7) 0.0002(6) -0.0011(6)
C4 0.0184(8) 0.0183(9) 0.0154(7) -0.0002(7) 0.0022(6) -0.0009(7)
C5 0.0180(8) 0.0151(8) 0.0154(8) 0.0034(7) -0.0004(6) 0.0008(7)
C6 0.0141(8) 0.0166(9) 0.0124(7) -0.0012(6) -0.0012(6) -0.0038(6)
C7 0.0159(7) 0.0192(10) 0.0177(8) 0.0009(7) 0.0000(6) 0.0002(7)
C8 0.0152(8) 0.0245(11) 0.0209(8) -0.0018(8) 0.0027(6) 0.0004(7)
C9 0.0198(8) 0.0247(11) 0.0151(8) -0.0003(7) 0.0033(6) -0.0054(8)
C10 0.0238(9) 0.0177(9) 0.0144(8) 0.0018(7) -0.0005(6) -0.0027(7)
C11 0.0168(8) 0.0150(9) 0.0164(7) -0.0016(7) -0.0001(6) -0.0006(6)

loop_
_atom_type_symbol
_atom_type_description
_atom_type_scat_dispersion_real
_atom_type_scat_dispersion_imag
_atom_type_scat_source
C C 0.0181 0.0091 'International Tables Vol C Tables 4.2.6.8 and 6.1.1.4'
H H 0.0000 0.0000 'International Tables Vol C Tables 4.2.6.8 and 6.1.1.4'
O O 0.0492 0.0322 'International Tables Vol C Tables 4.2.6.8 and 6.1.1.4'

loop_
_geom_angle_atom_site_label_1
_geom_angle_atom_site_label_2
_geom_angle_atom_site_label_3
_geom_angle
C5 O1 C4 111.31(13)
C2 C1 H1 115.1
C3 C1 H1 115.1
C3 C1 C2 59.20(11)
C6 C1 H1 115.1
C6 C1 C2 119.83(14)
C6 C1 C3 121.26(13)
C1 C2 H2 120.9
C3 C2 C1 59.41(10)
C3 C2 H2 120.9
C5 C2 C1 112.46(15)
C5 C2 H2 120.9
C5 C2 C3 106.52(14)
C1 C3 H3 120.5
C1 C3 C4 113.91(14)
C2 C3 C1 61.40(11)
C2 C3 H3 120.5
C2 C3 C4 105.24(14)
C4 C3 H3 120.5
O1 C4 C3 106.11(13)
O1 C4 H4A 110.5
O1 C4 H4B 110.5
C3 C4 H4A 110.5
C3 C4 H4B 110.5
H4A C4 H4B 108.7
O1 C5 C2 109.86(15)
O2 C5 O1 121.39(16)
O2 C5 C2 128.72(17)
C7 C6 C1 122.94(15)
C11 C6 C1 118.15(15)
C11 C6 C7 118.91(16)
C6 C7 H7 119.8
C8 C7 C6 120.41(17)
C8 C7 H7 119.8
C7 C8 H8 119.8
C9 C8 C7 120.39(17)
C9 C8 H8 119.8
C8 C9 H9 120.2
C10 C9 C8 119.51(16)
C10 C9 H9 120.2
C9 C10 H10 119.8
C9 C10 C11 120.34(18)
C11 C10 H10 119.8
C6 C11 C10 120.41(17)
C6 C11 H11 119.8
C10 C11 H11 119.8

loop_
_geom_bond_atom_site_label_1
_geom_bond_atom_site_label_2
_geom_bond_distance
O1 C4 1.458(2)
O1 C5 1.358(2)
O2 C5 1.205(2)
C1 H1 1.0000
C1 C2 1.536(2)
C1 C3 1.506(2)
C1 C6 1.492(2)
C2 H2 1.0000
C2 C3 1.503(2)
C2 C5 1.483(2)
C3 H3 1.0000
C3 C4 1.519(2)
C4 H4A 0.9900
C4 H4B 0.9900
C6 C7 1.397(2)
C6 C11 1.392(2)
C7 H7 0.9500
C7 C8 1.392(2)
C8 H8 0.9500
C8 C9 1.387(3)
C9 H9 0.9500
C9 C10 1.386(3)
C10 H10 0.9500
C10 C11 1.396(2)
C11 H11 0.9500

loop_
_geom_torsion_atom_site_label_1
_geom_torsion_atom_site_label_2
_geom_torsion_atom_site_label_3
_geom_torsion_atom_site_label_4
_geom_torsion
C1 C2 C3 C4 -109.26(15)
C1 C2 C5 O1 59.41(18)
C1 C2 C5 O2 -118.5(2)
C1 C3 C4 O1 -57.57(19)
C1 C6 C7 C8 -178.76(17)
C1 C6 C11 C10 179.90(16)
C2 C1 C3 C4 94.92(16)
C2 C1 C6 C7 22.7(2)
C2 C1 C6 C11 -157.02(15)
C2 C3 C4 O1 7.47(17)
C3 C1 C2 C5 -96.49(16)
C3 C1 C6 C7 -47.3(2)
C3 C1 C6 C11 133.01(17)
C3 C2 C5 O1 -3.73(19)
C3 C2 C5 O2 178.32(18)
C4 O1 C5 O2 -172.95(16)
C4 O1 C5 C2 8.93(19)
C5 O1 C4 C3 -10.35(18)
C5 C2 C3 C1 106.72(15)
C5 C2 C3 C4 -2.55(18)
C6 C1 C2 C3 -110.77(16)
C6 C1 C2 C5 152.74(14)
C6 C1 C3 C2 108.39(18)
C6 C1 C3 C4 -156.69(16)
C6 C7 C8 C9 -1.1(3)
C7 C6 C11 C10 0.2(2)
C7 C8 C9 C10 0.1(3)
C8 C9 C10 C11 1.0(3)
C9 C10 C11 C6 -1.2(3)
C11 C6 C7 C8 1.0(2)
